data_7042898
loop_
_publ_author_name
'Bamford, Karlee L.'
'Longobardi, Lauren E.'
'Liu, Lei'
'Grimme, Stefan'
'Stephan, Douglas W.'

_publ_section_title
;
 FLP reduction and hydroboration of phenanthrene o-iminoquinones and
 \a-diimines.
;
_journal_issue 16
_journal_name_full 'Dalton transactions (Cambridge, England : 2003)'
_journal_page_first 5308
_journal_page_last 5319
_journal_paper_doi 10.1039/c7dt01024a
_journal_volume 46
_journal_year 2017
_chemical_formula_sum 'C28 H24 N2'
_chemical_formula_weight 388.49
_space_group_crystal_system monoclinic
_space_group_IT_number 14
_space_group_name_Hall '-P 2yn'
_space_group_name_H-M_alt 'P 1 21/n 1'
_symmetry_space_group_name_Hall '-P 2yn'
_symmetry_space_group_name_H-M 'P 1 21/n 1'
_atom_sites_solution_hydrogens mixed
_audit_creation_method SHELXL-2014/7
_audit_update_record
;
2017-03-28 deposited with the CCDC.
2017-03-28 downloaded from the CCDC.
;
_cell_angle_alpha 90
_cell_angle_beta 99.442(11)
_cell_angle_gamma 90
_cell_formula_units_Z 8
_cell_length_a 20.763(4)
_cell_length_b 5.6764(9)
_cell_length_c 35.740(6)
_cell_measurement_reflns_used 1563
_cell_measurement_temperature 150(2)
_cell_measurement_theta_max 22.07
_cell_measurement_theta_min 2.31
_cell_volume 4155.2(13)
_computing_data_collection 'Bruker APEX2'
_computing_molecular_graphics 'ORTEP-3 (Farrugia, 1999)'
_computing_publication_material 'ORTEP-3 (Farrugia, 1999)'
_computing_structure_refinement 'SHELXL-2014/7 (Sheldrick, 2014)'
_computing_structure_solution 'SHELXS-97 (Sheldrick, 2008)'
_diffrn_ambient_temperature 150(2)
_diffrn_measured_fraction_theta_full 0.998
_diffrn_measured_fraction_theta_max 0.998
_diffrn_measurement_device_type 'Bruker APEX II CCD'
_diffrn_radiation_type MoK\a
_diffrn_radiation_wavelength 0.71073
_diffrn_reflns_av_R_equivalents 0.1756
_diffrn_reflns_av_unetI/netI 0.2267
_diffrn_reflns_Laue_measured_fraction_full 0.998
_diffrn_reflns_Laue_measured_fraction_max 0.998
_diffrn_reflns_limit_h_max 23
_diffrn_reflns_limit_h_min -25
_diffrn_reflns_limit_k_max 6
_diffrn_reflns_limit_k_min -7
_diffrn_reflns_limit_l_max 44
_diffrn_reflns_limit_l_min -44
_diffrn_reflns_number 33306
_diffrn_reflns_point_group_measured_fraction_full 0.998
_diffrn_reflns_point_group_measured_fraction_max 0.998
_diffrn_reflns_theta_full 25.242
_diffrn_reflns_theta_max 25.998
_diffrn_reflns_theta_min 2.130
_exptl_absorpt_coefficient_mu 0.072
_exptl_absorpt_correction_T_max 0.7456
_exptl_absorpt_correction_T_min 0.5729
_exptl_absorpt_correction_type multi-scan
_exptl_absorpt_process_details SADABS
_exptl_crystal_colour yellow
_exptl_crystal_density_diffrn 1.242
_exptl_crystal_density_method 'not measured'
_exptl_crystal_description Plate
_exptl_crystal_F_000 1648
_exptl_crystal_size_max 0.20
_exptl_crystal_size_mid 0.10
_exptl_crystal_size_min 0.10
_refine_diff_density_max 0.275
_refine_diff_density_min -0.308
_refine_diff_density_rms 0.065
_refine_ls_extinction_method none
_refine_ls_goodness_of_fit_ref 1.000
_refine_ls_hydrogen_treatment mixed
_refine_ls_matrix_type full
_refine_ls_number_parameters 561
_refine_ls_number_reflns 8109
_refine_ls_number_restraints 4
_refine_ls_restrained_S_all 0.999
_refine_ls_R_factor_all 0.2337
_refine_ls_R_factor_gt 0.0834
_refine_ls_shift/su_max 0.000
_refine_ls_shift/su_mean 0.000
_refine_ls_structure_factor_coef Fsqd
_refine_ls_weighting_details 'w=1/[\s^2^(Fo^2^)+(0.0689P)^2^] where P=(Fo^2^+2Fc^2^)/3'
_refine_ls_weighting_scheme calc
_refine_ls_wR_factor_gt 0.1536
_refine_ls_wR_factor_ref 0.2149
_reflns_Friedel_coverage 0.000
_reflns_number_gt 3210
_reflns_number_total 8109
_reflns_threshold_expression 'I > 2\s(I)'
_cod_data_source_file c7dt01024a2.cif
_cod_data_source_block compound_15
_cod_database_code 7042898
_shelx_shelxl_version_number 2014/7
_shelx_space_group_comment
;
The symmetry employed for this shelxl refinement is uniquely defined
by the following loop, which should always be used as a source of
symmetry information in preference to the above space-group names.
They are only intended as comments.
;

loop_
_space_group_symop_operation_xyz
'x, y, z'
'-x+1/2, y+1/2, -z+1/2'
'-x, -y, -z'
'x-1/2, -y-1/2, z-1/2'

loop_
_atom_site_label
_atom_site_type_symbol
_atom_site_fract_x
_atom_site_fract_y
_atom_site_fract_z
_atom_site_U_iso_or_equiv
_atom_site_adp_type
_atom_site_occupancy
_atom_site_site_symmetry_order
_atom_site_calc_flag
_atom_site_refinement_flags_posn
_atom_site_refinement_flags_adp
N01 N 0.2301(2) 0.9999(6) 0.12804(10) 0.0282(10) Uani 1 1 d D .
H1N H 0.209(2) 1.118(7) 0.1385(12) 0.063(18) Uiso 1 1 d D .
N02 N 0.3614(2) 0.9461(7) 0.15968(11) 0.0312(10) Uani 1 1 d D .
H2N H 0.337(2) 1.069(7) 0.1489(13) 0.07(2) Uiso 1 1 d D .
N03 N 0.73142(19) 0.9836(6) 0.13362(10) 0.0255(9) Uani 1 1 d D .
H3N H 0.707(2) 1.090(7) 0.1440(12) 0.051(16) Uiso 1 1 d D .
N04 N 0.8660(2) 0.9419(7) 0.15086(10) 0.0285(10) Uani 1 1 d D .
H4N H 0.841(2) 1.070(6) 0.1417(11) 0.042(15) Uiso 1 1 d D .
C01 C 0.5385(3) 0.6643(10) 0.06071(14) 0.0536(16) Uani 1 1 d . .
H01A H 0.5191 0.7111 0.0349 0.080 Uiso 1 1 calc R U
H01B H 0.5443 0.4929 0.0617 0.080 Uiso 1 1 calc R U
H01C H 0.5810 0.7412 0.0677 0.080 Uiso 1 1 calc R U
C02 C 0.1679(3) 0.8555(9) -0.03229(12) 0.0436(14) Uani 1 1 d . .
H02A H 0.1772 0.6920 -0.0384 0.065 Uiso 1 1 calc R U
H02B H 0.1943 0.9619 -0.0452 0.065 Uiso 1 1 calc R U
H02C H 0.1215 0.8889 -0.0407 0.065 Uiso 1 1 calc R U
C03 C 1.0362(3) 0.7239(9) 0.04401(13) 0.0479(15) Uani 1 1 d . .
H03A H 1.0374 0.5531 0.0402 0.072 Uiso 1 1 calc R U
H03B H 1.0802 0.7812 0.0538 0.072 Uiso 1 1 calc R U
H03C H 1.0199 0.8012 0.0198 0.072 Uiso 1 1 calc R U
C04 C 0.6426(3) 0.8916(9) -0.02612(12) 0.0501(16) Uani 1 1 d . .
H04A H 0.6621 0.7507 -0.0355 0.075 Uiso 1 1 calc R U
H04B H 0.6560 1.0312 -0.0390 0.075 Uiso 1 1 calc R U
H04C H 0.5949 0.8781 -0.0312 0.075 Uiso 1 1 calc R U
C101 C 0.2498(2) 0.8096(7) 0.15376(11) 0.0238(11) Uani 1 1 d . .
C102 C 0.2010(2) 0.6445(8) 0.16250(11) 0.0221(11) Uani 1 1 d . .
C103 C 0.1356(2) 0.6636(8) 0.14591(12) 0.0302(12) Uani 1 1 d . .
H103 H 0.1221 0.7927 0.1296 0.036 Uiso 1 1 calc R U
C104 C 0.0900(2) 0.4984(8) 0.15273(12) 0.0311(12) Uani 1 1 d . .
H104 H 0.0456 0.5135 0.1411 0.037 Uiso 1 1 calc R U
C105 C 0.1099(2) 0.3088(8) 0.17688(12) 0.0273(11) Uani 1 1 d . .
H105 H 0.0790 0.1925 0.1812 0.033 Uiso 1 1 calc R U
C106 C 0.1731(2) 0.2892(8) 0.19433(12) 0.0280(12) Uani 1 1 d . .
H106 H 0.1851 0.1623 0.2114 0.034 Uiso 1 1 calc R U
C107 C 0.2214(2) 0.4538(7) 0.18766(10) 0.0212(11) Uani 1 1 d . .
C108 C 0.2891(2) 0.4366(8) 0.20514(11) 0.0217(10) Uani 1 1 d . .
C109 C 0.3118(2) 0.2603(8) 0.23181(11) 0.0283(11) Uani 1 1 d . .
H109 H 0.2818 0.1473 0.2384 0.034 Uiso 1 1 calc R U
C110 C 0.3760(2) 0.2477(8) 0.24851(12) 0.0333(12) Uani 1 1 d . .
H110 H 0.3902 0.1259 0.2662 0.040 Uiso 1 1 calc R U
C111 C 0.4205(2) 0.4143(8) 0.23950(12) 0.0334(12) Uani 1 1 d . .
H111 H 0.4649 0.4080 0.2514 0.040 Uiso 1 1 calc R U
C112 C 0.4001(2) 0.5858(8) 0.21363(12) 0.0308(12) Uani 1 1 d . .
H112 H 0.4308 0.6970 0.2074 0.037 Uiso 1 1 calc R U
C113 C 0.3350(2) 0.6020(7) 0.19602(11) 0.0235(11) Uani 1 1 d . .
C114 C 0.3137(2) 0.7871(7) 0.16923(11) 0.0227(11) Uani 1 1 d . .
C201 C 0.4060(2) 0.8666(8) 0.13636(11) 0.0256(11) Uani 1 1 d . .
C202 C 0.4570(2) 1.0151(8) 0.13122(13) 0.0361(13) Uani 1 1 d . .
H202 H 0.4624 1.1622 0.1440 0.043 Uiso 1 1 calc R U
C203 C 0.4999(2) 0.9474(9) 0.10724(14) 0.0416(13) Uani 1 1 d . .
H203 H 0.5346 1.0505 0.1040 0.050 Uiso 1 1 calc R U
C204 C 0.4941(2) 0.7376(9) 0.08807(13) 0.0319(12) Uani 1 1 d . .
C205 C 0.4443(2) 0.5890(9) 0.09487(12) 0.0364(13) Uani 1 1 d . .
H205 H 0.4403 0.4389 0.0829 0.044 Uiso 1 1 calc R U
C206 C 0.4005(2) 0.6510(8) 0.11835(12) 0.0324(12) Uani 1 1 d . .
H206 H 0.3666 0.5454 0.1221 0.039 Uiso 1 1 calc R U
C301 C 0.2138(2) 0.9605(8) 0.08900(11) 0.0235(11) Uani 1 1 d . .
C302 C 0.2307(2) 0.7527(8) 0.07238(12) 0.0292(12) Uani 1 1 d . .
H302 H 0.2527 0.6316 0.0878 0.035 Uiso 1 1 calc R U
C303 C 0.2156(2) 0.7214(8) 0.03353(12) 0.0321(12) Uani 1 1 d . .
H303 H 0.2272 0.5773 0.0229 0.038 Uiso 1 1 calc R U
C304 C 0.1844(2) 0.8919(8) 0.00976(12) 0.0293(12) Uani 1 1 d . .
C305 C 0.1679(2) 1.0983(9) 0.02639(12) 0.0346(13) Uani 1 1 d . .
H305 H 0.1464 1.2196 0.0108 0.042 Uiso 1 1 calc R U
C306 C 0.1820(2) 1.1324(8) 0.06538(12) 0.0323(12) Uani 1 1 d . .
H306 H 0.1698 1.2758 0.0760 0.039 Uiso 1 1 calc R U
C401 C 0.7592(2) 0.7946(7) 0.15687(11) 0.0212(11) Uani 1 1 d . .
C402 C 0.7174(2) 0.6248(8) 0.17142(11) 0.0233(11) Uani 1 1 d . .
C403 C 0.6495(2) 0.6350(8) 0.16088(12) 0.0302(12) Uani 1 1 d . .
H403 H 0.6304 0.7586 0.1449 0.036 Uiso 1 1 calc R U
C404 C 0.6099(3) 0.4676(9) 0.17348(12) 0.0362(13) Uani 1 1 d . .
H404 H 0.5639 0.4755 0.1659 0.043 Uiso 1 1 calc R U
C405 C 0.6372(3) 0.2874(8) 0.19725(13) 0.0316(12) Uani 1 1 d . .
H405 H 0.6100 0.1716 0.2058 0.038 Uiso 1 1 calc R U
C406 C 0.7037(2) 0.2772(8) 0.20836(12) 0.0299(12) Uani 1 1 d . .
H406 H 0.7215 0.1559 0.2253 0.036 Uiso 1 1 calc R U
C407 C 0.7462(2) 0.4401(8) 0.19558(11) 0.0239(11) Uani 1 1 d . .
C408 C 0.8166(2) 0.4264(7) 0.20537(11) 0.0231(11) Uani 1 1 d . .
C409 C 0.8484(2) 0.2581(8) 0.23084(11) 0.0309(12) Uani 1 1 d . .
H409 H 0.8231 0.1459 0.2418 0.037 Uiso 1 1 calc R U
C410 C 0.9145(3) 0.2522(9) 0.24014(13) 0.0390(13) Uani 1 1 d . .
H410 H 0.9346 0.1358 0.2573 0.047 Uiso 1 1 calc R U
C411 C 0.9527(2) 0.4138(8) 0.22494(12) 0.0353(13) Uani 1 1 d . .
H411 H 0.9989 0.4082 0.2317 0.042 Uiso 1 1 calc R U
C412 C 0.9244(2) 0.5813(8) 0.20023(11) 0.0307(12) Uani 1 1 d . .
H412 H 0.9510 0.6914 0.1898 0.037 Uiso 1 1 calc R U
C413 C 0.8558(2) 0.5923(8) 0.18998(11) 0.0243(11) Uani 1 1 d . .
C414 C 0.8253(2) 0.7744(7) 0.16462(11) 0.0252(11) Uani 1 1 d . .
C501 C 0.9082(2) 0.8795(8) 0.12490(11) 0.0249(11) Uani 1 1 d . .
C502 C 0.9561(2) 1.0372(8) 0.11863(11) 0.0279(12) Uani 1 1 d . .
H502 H 0.9612 1.1810 0.1324 0.033 Uiso 1 1 calc R U
C503 C 0.9968(2) 0.9884(8) 0.09260(12) 0.0325(12) Uani 1 1 d . .
H503 H 1.0291 1.0998 0.0886 0.039 Uiso 1 1 calc R U
C504 C 0.9912(2) 0.7798(8) 0.07226(12) 0.0306(12) Uani 1 1 d . .
C505 C 0.9444(2) 0.6215(8) 0.07933(12) 0.0315(12) Uani 1 1 d . .
H505 H 0.9406 0.4754 0.0662 0.038 Uiso 1 1 calc R U
C506 C 0.9028(2) 0.6682(8) 0.10496(11) 0.0266(11) Uani 1 1 d . .
H506 H 0.8706 0.5561 0.1089 0.032 Uiso 1 1 calc R U
C601 C 0.7086(2) 0.9537(8) 0.09479(11) 0.0232(11) Uani 1 1 d . .
C602 C 0.7221(2) 0.7544(7) 0.07512(12) 0.0258(11) Uani 1 1 d . .
H602 H 0.7461 0.6284 0.0882 0.031 Uiso 1 1 calc R U
C603 C 0.7008(2) 0.7382(8) 0.03644(12) 0.0283(12) Uani 1 1 d . .
H603 H 0.7108 0.6003 0.0235 0.034 Uiso 1 1 calc R U
C604 C 0.6655(2) 0.9143(9) 0.01603(12) 0.0315(12) Uani 1 1 d . .
C605 C 0.6515(2) 1.1133(8) 0.03606(13) 0.0348(13) Uani 1 1 d . .
H605 H 0.6271 1.2384 0.0229 0.042 Uiso 1 1 calc R U
C606 C 0.6722(2) 1.1322(8) 0.07457(12) 0.0294(12) Uani 1 1 d . .
H606 H 0.6616 1.2691 0.0876 0.035 Uiso 1 1 calc R U

loop_
_atom_site_aniso_label
_atom_site_aniso_U_11
_atom_site_aniso_U_22
_atom_site_aniso_U_33
_atom_site_aniso_U_23
_atom_site_aniso_U_13
_atom_site_aniso_U_12
N01 0.038(3) 0.023(2) 0.026(2) -0.0021(18) 0.0098(18) 0.006(2)
N02 0.032(3) 0.024(2) 0.039(2) 0.000(2) 0.013(2) -0.002(2)
N03 0.026(3) 0.026(2) 0.025(2) -0.0022(18) 0.0083(17) 0.004(2)
N04 0.029(3) 0.025(2) 0.034(2) 0.0024(19) 0.0124(19) -0.001(2)
C01 0.038(4) 0.064(4) 0.065(4) -0.008(3) 0.029(3) 0.001(3)
C02 0.034(4) 0.056(4) 0.039(3) 0.010(3) 0.003(2) -0.018(3)
C03 0.036(4) 0.067(4) 0.042(3) -0.004(3) 0.012(3) -0.011(3)
C04 0.047(4) 0.071(4) 0.030(3) 0.000(3) -0.002(2) -0.017(3)
C101 0.033(3) 0.023(3) 0.017(2) -0.0046(19) 0.008(2) 0.001(2)
C102 0.019(3) 0.032(3) 0.016(2) -0.006(2) 0.004(2) 0.000(2)
C103 0.033(4) 0.032(3) 0.026(3) 0.001(2) 0.006(2) -0.005(3)
C104 0.023(3) 0.040(3) 0.030(3) -0.001(2) 0.000(2) -0.001(3)
C105 0.024(3) 0.031(3) 0.029(3) -0.005(2) 0.009(2) -0.010(2)
C106 0.032(3) 0.028(3) 0.025(2) -0.001(2) 0.007(2) -0.003(2)
C107 0.028(3) 0.021(3) 0.016(2) -0.0076(19) 0.007(2) -0.003(2)
C108 0.020(3) 0.029(3) 0.017(2) -0.007(2) 0.0054(19) 0.001(2)
C109 0.030(3) 0.031(3) 0.025(2) 0.001(2) 0.009(2) 0.004(3)
C110 0.036(4) 0.036(3) 0.028(3) 0.006(2) 0.003(2) 0.004(3)
C111 0.026(3) 0.044(3) 0.029(3) 0.003(2) 0.000(2) -0.007(3)
C112 0.022(3) 0.040(3) 0.031(3) 0.001(2) 0.005(2) -0.007(2)
C113 0.022(3) 0.027(3) 0.022(2) -0.002(2) 0.006(2) -0.004(2)
C114 0.029(3) 0.020(3) 0.022(2) -0.0063(19) 0.011(2) -0.006(2)
C201 0.020(3) 0.028(3) 0.029(3) 0.002(2) 0.006(2) -0.002(2)
C202 0.030(3) 0.029(3) 0.051(3) -0.003(2) 0.013(2) -0.009(3)
C203 0.020(3) 0.044(3) 0.062(4) 0.005(3) 0.011(3) -0.009(3)
C204 0.019(3) 0.041(3) 0.037(3) 0.006(2) 0.009(2) -0.003(3)
C205 0.035(4) 0.039(3) 0.037(3) -0.010(2) 0.009(2) -0.003(3)
C206 0.025(3) 0.036(3) 0.038(3) -0.007(2) 0.009(2) -0.014(2)
C301 0.020(3) 0.025(3) 0.028(3) 0.003(2) 0.010(2) -0.005(2)
C302 0.031(3) 0.033(3) 0.024(3) 0.004(2) 0.008(2) 0.006(2)
C303 0.034(3) 0.035(3) 0.029(3) -0.002(2) 0.010(2) -0.001(3)
C304 0.023(3) 0.037(3) 0.029(3) 0.005(2) 0.008(2) -0.010(2)
C305 0.034(3) 0.033(3) 0.034(3) 0.011(2) 0.000(2) -0.003(3)
C306 0.034(3) 0.027(3) 0.037(3) 0.005(2) 0.008(2) 0.001(2)
C401 0.024(3) 0.022(3) 0.017(2) -0.0028(19) 0.002(2) 0.000(2)
C402 0.024(3) 0.028(3) 0.018(2) -0.005(2) 0.006(2) -0.006(2)
C403 0.031(3) 0.034(3) 0.026(3) -0.001(2) 0.006(2) -0.002(3)
C404 0.025(3) 0.049(3) 0.036(3) -0.009(3) 0.009(2) -0.005(3)
C405 0.031(4) 0.030(3) 0.038(3) -0.003(2) 0.018(2) -0.011(3)
C406 0.041(4) 0.026(3) 0.027(3) -0.007(2) 0.016(2) -0.005(3)
C407 0.031(3) 0.024(3) 0.018(2) -0.006(2) 0.008(2) -0.005(2)
C408 0.031(3) 0.022(3) 0.018(2) -0.006(2) 0.008(2) -0.001(2)
C409 0.035(4) 0.034(3) 0.027(3) 0.007(2) 0.013(2) 0.002(3)
C410 0.040(4) 0.045(3) 0.034(3) 0.008(2) 0.012(2) 0.010(3)
C411 0.026(3) 0.048(3) 0.033(3) 0.007(2) 0.008(2) -0.001(3)
C412 0.032(3) 0.036(3) 0.025(2) 0.007(2) 0.008(2) -0.002(3)
C413 0.029(3) 0.026(3) 0.018(2) -0.003(2) 0.004(2) -0.001(2)
C414 0.032(3) 0.023(3) 0.021(2) -0.006(2) 0.009(2) -0.008(2)
C501 0.025(3) 0.026(3) 0.024(2) 0.006(2) 0.005(2) 0.000(2)
C502 0.028(3) 0.027(3) 0.026(2) 0.003(2) -0.002(2) -0.004(2)
C503 0.026(3) 0.036(3) 0.036(3) 0.010(2) 0.004(2) -0.010(2)
C504 0.028(3) 0.037(3) 0.026(3) -0.002(2) 0.000(2) -0.005(3)
C505 0.029(3) 0.036(3) 0.029(3) -0.002(2) 0.005(2) -0.007(3)
C506 0.021(3) 0.029(3) 0.029(3) 0.002(2) 0.002(2) -0.008(2)
C601 0.017(3) 0.031(3) 0.023(2) 0.003(2) 0.007(2) -0.007(2)
C602 0.023(3) 0.022(3) 0.036(3) 0.001(2) 0.013(2) 0.002(2)
C603 0.022(3) 0.034(3) 0.030(3) -0.008(2) 0.010(2) -0.007(2)
C604 0.025(3) 0.041(3) 0.029(3) 0.001(2) 0.006(2) -0.013(3)
C605 0.033(3) 0.029(3) 0.041(3) 0.007(2) 0.001(2) -0.002(3)
C606 0.024(3) 0.025(3) 0.039(3) 0.000(2) 0.007(2) -0.001(2)

loop_
_atom_type_symbol
_atom_type_description
_atom_type_scat_dispersion_real
_atom_type_scat_dispersion_imag
_atom_type_scat_source
C C 0.0033 0.0016 'International Tables Vol C Tables 4.2.6.8 and 6.1.1.4'
H H 0.0000 0.0000 'International Tables Vol C Tables 4.2.6.8 and 6.1.1.4'
N N 0.0061 0.0033 'International Tables Vol C Tables 4.2.6.8 and 6.1.1.4'

loop_
_geom_angle_atom_site_label_1
_geom_angle_atom_site_label_2
_geom_angle_atom_site_label_3
_geom_angle
C301 N01 C101 121.1(4)
C201 N02 C114 119.2(4)
C601 N03 C401 121.8(4)
C414 N04 C501 121.8(4)
C114 C101 N01 119.3(4)
C114 C101 C102 121.5(4)
N01 C101 C102 119.2(4)
C103 C102 C107 119.6(4)
C103 C102 C101 121.6(4)
C107 C102 C101 118.7(4)
C104 C103 C102 121.3(4)
C103 C104 C105 119.2(5)
C106 C105 C104 120.7(4)
C105 C106 C107 121.6(4)
C106 C107 C102 117.5(4)
C106 C107 C108 123.1(4)
C102 C107 C108 119.4(4)
C109 C108 C113 117.7(4)
C109 C108 C107 122.3(4)
C113 C108 C107 120.0(4)
C110 C109 C108 121.7(5)
C109 C110 C111 119.8(4)
C112 C111 C110 119.8(5)
C111 C112 C113 121.6(4)
C112 C113 C108 119.4(4)
C112 C113 C114 121.1(4)
C108 C113 C114 119.4(4)
C101 C114 N02 121.0(4)
C101 C114 C113 120.9(4)
N02 C114 C113 118.1(4)
C206 C201 C202 119.0(4)
C206 C201 N02 123.0(4)
C202 C201 N02 118.0(4)
C201 C202 C203 119.6(5)
C204 C203 C202 122.5(5)
C203 C204 C205 116.7(5)
C203 C204 C01 123.5(5)
C205 C204 C01 119.9(5)
C206 C205 C204 122.4(5)
C201 C206 C205 119.8(4)
C306 C301 C302 117.7(4)
C306 C301 N01 120.6(4)
C302 C301 N01 121.6(4)
C303 C302 C301 120.4(4)
C304 C303 C302 122.3(4)
C303 C304 C305 117.1(4)
C303 C304 C02 121.9(4)
C305 C304 C02 121.0(4)
C304 C305 C306 121.5(4)
C301 C306 C305 121.0(4)
C414 C401 N03 118.8(4)
C414 C401 C402 121.0(4)
N03 C401 C402 120.2(4)
C403 C402 C407 119.9(4)
C403 C402 C401 120.8(4)
C407 C402 C401 119.3(4)
C404 C403 C402 120.7(5)
C403 C404 C405 120.1(5)
C406 C405 C404 119.8(5)
C405 C406 C407 122.2(5)
C406 C407 C402 117.1(4)
C406 C407 C408 123.3(4)
C402 C407 C408 119.5(4)
C409 C408 C413 117.7(4)
C409 C408 C407 122.7(4)
C413 C408 C407 119.5(4)
C410 C409 C408 121.5(4)
C409 C410 C411 120.7(5)
C412 C411 C410 120.2(5)
C411 C412 C413 120.6(4)
C412 C413 C408 119.3(4)
C412 C413 C414 120.8(4)
C408 C413 C414 119.8(4)
C401 C414 N04 120.9(4)
C401 C414 C413 120.7(4)
N04 C414 C413 118.2(4)
C502 C501 C506 118.3(4)
C502 C501 N04 118.8(4)
C506 C501 N04 122.9(4)
C503 C502 C501 120.9(4)
C502 C503 C504 121.1(4)
C505 C504 C503 117.5(4)
C505 C504 C03 121.0(4)
C503 C504 C03 121.4(4)
C504 C505 C506 122.2(5)
C505 C506 C501 119.8(4)
C602 C601 C606 117.9(4)
C602 C601 N03 122.6(4)
C606 C601 N03 119.5(4)
C603 C602 C601 120.2(4)
C604 C603 C602 122.5(4)
C603 C604 C605 117.0(4)
C603 C604 C04 121.4(4)
C605 C604 C04 121.6(5)
C606 C605 C604 121.3(4)
C605 C606 C601 121.1(4)

loop_
_geom_bond_atom_site_label_1
_geom_bond_atom_site_label_2
_geom_bond_distance
N01 C301 1.399(5)
N01 C101 1.434(5)
N02 C201 1.418(6)
N02 C114 1.422(6)
N03 C601 1.401(5)
N03 C401 1.420(5)
N04 C414 1.413(5)
N04 C501 1.421(6)
C01 C204 1.508(6)
C02 C304 1.500(6)
C03 C504 1.516(6)
C04 C604 1.509(6)
C101 C114 1.356(6)
C101 C102 1.452(6)
C102 C103 1.394(6)
C102 C107 1.426(6)
C103 C104 1.383(6)
C104 C105 1.399(6)
C105 C106 1.362(6)
C106 C107 1.419(6)
C107 C108 1.446(6)
C108 C109 1.408(6)
C108 C113 1.414(6)
C109 C110 1.371(6)
C110 C111 1.396(6)
C111 C112 1.361(6)
C112 C113 1.396(6)
C113 C114 1.442(6)
C201 C206 1.379(6)
C201 C202 1.388(6)
C202 C203 1.389(6)
C203 C204 1.369(6)
C204 C205 1.386(6)
C205 C206 1.382(6)
C301 C306 1.384(6)
C301 C302 1.391(6)
C302 C303 1.384(6)
C303 C304 1.377(6)
C304 C305 1.382(6)
C305 C306 1.390(6)
C401 C414 1.360(6)
C401 C402 1.450(6)
C402 C403 1.399(6)
C402 C407 1.426(6)
C403 C404 1.379(6)
C404 C405 1.390(6)
C405 C406 1.373(7)
C406 C407 1.406(6)
C407 C408 1.448(6)
C408 C409 1.407(6)
C408 C413 1.414(6)
C409 C410 1.357(7)
C410 C411 1.381(6)
C411 C412 1.364(6)
C412 C413 1.412(6)
C413 C414 1.450(6)
C501 C502 1.384(6)
C501 C506 1.391(6)
C502 C503 1.383(6)
C503 C504 1.384(6)
C504 C505 1.377(6)
C505 C506 1.385(6)
C601 C602 1.385(6)
C601 C606 1.393(6)
C602 C603 1.384(6)
C603 C604 1.376(6)
C604 C605 1.394(6)
C605 C606 1.377(6)

loop_
_geom_torsion_atom_site_label_1
_geom_torsion_atom_site_label_2
_geom_torsion_atom_site_label_3
_geom_torsion_atom_site_label_4
_geom_torsion
C301 N01 C101 C114 105.6(5)
C301 N01 C101 C102 -74.1(5)
C114 C101 C102 C103 -178.4(4)
N01 C101 C102 C103 1.3(6)
C114 C101 C102 C107 -0.6(6)
N01 C101 C102 C107 179.0(4)
C107 C102 C103 C104 -1.3(6)
C101 C102 C103 C104 176.4(4)
C102 C103 C104 C105 0.2(7)
C103 C104 C105 C106 1.7(7)
C104 C105 C106 C107 -2.4(7)
C105 C106 C107 C102 1.3(6)
C105 C106 C107 C108 -178.9(4)
C103 C102 C107 C106 0.6(6)
C101 C102 C107 C106 -177.2(4)
C103 C102 C107 C108 -179.3(4)
C101 C102 C107 C108 3.0(5)
C106 C107 C108 C109 -3.4(6)
C102 C107 C108 C109 176.5(4)
C106 C107 C108 C113 177.5(4)
C102 C107 C108 C113 -2.7(6)
C113 C108 C109 C110 -0.1(6)
C107 C108 C109 C110 -179.2(4)
C108 C109 C110 C111 0.8(7)
C109 C110 C111 C112 -1.2(7)
C110 C111 C112 C113 0.9(7)
C111 C112 C113 C108 -0.1(7)
C111 C112 C113 C114 178.7(4)
C109 C108 C113 C112 -0.3(6)
C107 C108 C113 C112 178.8(4)
C109 C108 C113 C114 -179.2(4)
C107 C108 C113 C114 0.0(6)
N01 C101 C114 N02 -1.4(6)
C102 C101 C114 N02 178.3(4)
N01 C101 C114 C113 178.2(4)
C102 C101 C114 C113 -2.1(6)
C201 N02 C114 C101 -107.8(5)
C201 N02 C114 C113 72.5(5)
C112 C113 C114 C101 -176.4(4)
C108 C113 C114 C101 2.4(6)
C112 C113 C114 N02 3.2(6)
C108 C113 C114 N02 -177.9(4)
C114 N02 C201 C206 8.6(7)
C114 N02 C201 C202 -172.3(4)
C206 C201 C202 C203 2.0(7)
N02 C201 C202 C203 -177.2(4)
C201 C202 C203 C204 0.2(7)
C202 C203 C204 C205 -2.6(7)
C202 C203 C204 C01 177.5(5)
C203 C204 C205 C206 2.9(7)
C01 C204 C205 C206 -177.1(4)
C202 C201 C206 C205 -1.6(7)
N02 C201 C206 C205 177.5(4)
C204 C205 C206 C201 -0.9(7)
C101 N01 C301 C306 166.4(4)
C101 N01 C301 C302 -16.0(7)
C306 C301 C302 C303 -0.3(7)
N01 C301 C302 C303 -178.0(4)
C301 C302 C303 C304 0.7(7)
C302 C303 C304 C305 -0.5(7)
C302 C303 C304 C02 -179.6(4)
C303 C304 C305 C306 -0.1(7)
C02 C304 C305 C306 179.0(4)
C302 C301 C306 C305 -0.2(7)
N01 C301 C306 C305 177.5(4)
C304 C305 C306 C301 0.5(7)
C601 N03 C401 C414 98.0(5)
C601 N03 C401 C402 -81.0(5)
C414 C401 C402 C403 -174.8(4)
N03 C401 C402 C403 4.2(6)
C414 C401 C402 C407 2.8(6)
N03 C401 C402 C407 -178.3(3)
C407 C402 C403 C404 -0.2(6)
C401 C402 C403 C404 177.3(4)
C402 C403 C404 C405 0.7(7)
C403 C404 C405 C406 0.4(7)
C404 C405 C406 C407 -2.0(7)
C405 C406 C407 C402 2.3(6)
C405 C406 C407 C408 -176.9(4)
C403 C402 C407 C406 -1.2(6)
C401 C402 C407 C406 -178.8(4)
C403 C402 C407 C408 178.0(4)
C401 C402 C407 C408 0.5(6)
C406 C407 C408 C409 -4.8(6)
C402 C407 C408 C409 176.0(4)
C406 C407 C408 C413 177.4(4)
C402 C407 C408 C413 -1.8(6)
C413 C408 C409 C410 -0.7(6)
C407 C408 C409 C410 -178.6(4)
C408 C409 C410 C411 0.5(7)
C409 C410 C411 C412 -0.2(7)
C410 C411 C412 C413 0.2(7)
C411 C412 C413 C408 -0.5(6)
C411 C412 C413 C414 178.1(4)
C409 C408 C413 C412 0.8(6)
C407 C408 C413 C412 178.7(4)
C409 C408 C413 C414 -177.9(4)
C407 C408 C413 C414 0.1(6)
N03 C401 C414 N04 1.9(6)
C402 C401 C414 N04 -179.1(4)
N03 C401 C414 C413 176.4(4)
C402 C401 C414 C413 -4.6(6)
C501 N04 C414 C401 -116.6(5)
C501 N04 C414 C413 68.7(5)
C412 C413 C414 C401 -175.4(4)
C408 C413 C414 C401 3.2(6)
C412 C413 C414 N04 -0.8(6)
C408 C413 C414 N04 177.8(4)
C414 N04 C501 C502 -166.7(4)
C414 N04 C501 C506 14.4(7)
C506 C501 C502 C503 1.3(7)
N04 C501 C502 C503 -177.6(4)
C501 C502 C503 C504 -0.5(7)
C502 C503 C504 C505 -1.0(7)
C502 C503 C504 C03 -179.3(4)
C503 C504 C505 C506 1.7(7)
C03 C504 C505 C506 -180.0(4)
C504 C505 C506 C501 -0.9(7)
C502 C501 C506 C505 -0.6(6)
N04 C501 C506 C505 178.3(4)
C401 N03 C601 C602 -12.2(6)
C401 N03 C601 C606 169.4(4)
C606 C601 C602 C603 1.2(6)
N03 C601 C602 C603 -177.2(4)
C601 C602 C603 C604 -0.4(7)
C602 C603 C604 C605 -0.3(7)
C602 C603 C604 C04 -179.8(4)
C603 C604 C605 C606 0.2(7)
C04 C604 C605 C606 179.6(4)
C604 C605 C606 C601 0.7(7)
C602 C601 C606 C605 -1.3(6)
N03 C601 C606 C605 177.1(4)
